data_8105618
loop_
_publ_author_name
'Feng, Zhiqiang'
'Liu, Yujie'
'He, Yuxuan'
'Sha, Wenjing'
'Tang, Jie'

_publ_section_title
;
 Crystal structure of ethyl
 5-amino-1-(pyridin-2-yl)-1H-pyrazole-4-carboxylate, C11H12N4O2
;
_journal_issue 2
_journal_name_full 'Zeitschrift f\"ur Kristallographie - New Crystal Structures'
_journal_page_first 281
_journal_page_last 283
_journal_paper_doi 10.1515/ncrs-2018-0328
_journal_volume 234
_journal_year 2019
_chemical_formula_moiety 'C11 H12 N4 O2'
_chemical_formula_sum 'C11 H12 N4 O2'
_chemical_formula_weight 232.25
_chemical_name_systematic
;
ethyl 5-amino-1-(pyridin-2-yl)-1H-pyrazole-4-carboxylate
;
_space_group_crystal_system monoclinic
_space_group_IT_number 9
_space_group_name_Hall 'C -2yc'
_space_group_name_H-M_alt 'C 1 c 1'
_atom_sites_solution_hydrogens mixed
_audit_creation_method SHELXL-2014/7
_cell_angle_alpha 90
_cell_angle_beta 106.052(8)
_cell_angle_gamma 90
_cell_formula_units_Z 12
_cell_length_a 16.146(5)
_cell_length_b 14.653(4)
_cell_length_c 14.621(4)
_cell_measurement_reflns_used 5932
_cell_measurement_temperature 173(2)
_cell_measurement_theta_max 27.37
_cell_measurement_theta_min 2.61
_cell_volume 3324.3(17)
_computing_cell_refinement 'Bruker SAINT'
_computing_data_collection 'Bruker APEX2'
_computing_data_reduction 'Bruker SAINT'
_computing_molecular_graphics 'Bruker SHELXTL'
_computing_publication_material 'Bruker SHELXTL'
_computing_structure_refinement 'SHELXS-97 (Sheldrick, 2008)[5]'
_computing_structure_solution 'SHELXS-97 (Sheldrick, 2008)[5]'
_diffrn_ambient_temperature 173(2)
_diffrn_measured_fraction_theta_full 0.997
_diffrn_measured_fraction_theta_max 0.997
_diffrn_measurement_device_type 'PHOTON 100 CMOS detector'
_diffrn_measurement_method 'omega scan'
_diffrn_radiation_type MoK\a
_diffrn_radiation_wavelength 0.71073
_diffrn_reflns_av_R_equivalents 0.0477
_diffrn_reflns_av_unetI/netI 0.0633
_diffrn_reflns_Laue_measured_fraction_full 0.997
_diffrn_reflns_Laue_measured_fraction_max 0.997
_diffrn_reflns_limit_h_max 19
_diffrn_reflns_limit_h_min -19
_diffrn_reflns_limit_k_max 17
_diffrn_reflns_limit_k_min -17
_diffrn_reflns_limit_l_max 17
_diffrn_reflns_limit_l_min -16
_diffrn_reflns_number 11423
_diffrn_reflns_point_group_measured_fraction_full 0.883
_diffrn_reflns_point_group_measured_fraction_max 0.883
_diffrn_reflns_theta_full 25.007
_diffrn_reflns_theta_max 25.007
_diffrn_reflns_theta_min 2.169
_exptl_absorpt_coefficient_mu 0.100
_exptl_absorpt_correction_T_max 0.7456
_exptl_absorpt_correction_T_min 0.6515
_exptl_absorpt_correction_type multi-scan
_exptl_absorpt_process_details 'SADABS (Bruker, 2014)'
_exptl_crystal_colour colorless
_exptl_crystal_density_diffrn 1.392
_exptl_crystal_description BLOCK
_exptl_crystal_F_000 1464
_exptl_crystal_size_max 0.220
_exptl_crystal_size_mid 0.210
_exptl_crystal_size_min 0.200
_refine_diff_density_max 0.168
_refine_diff_density_min -0.218
_refine_diff_density_rms 0.043
_refine_ls_abs_structure_details
;
 Flack x determined using 1555 quotients [(I+)-(I-)]/[(I+)+(I-)]
 (Parsons, Flack and Wagner, Acta Cryst. B69 (2013) 249-259).
;
_refine_ls_abs_structure_Flack -0.2(9)
_refine_ls_extinction_coef .
_refine_ls_extinction_method none
_refine_ls_goodness_of_fit_ref 1.042
_refine_ls_hydrogen_treatment constr
_refine_ls_matrix_type full
_refine_ls_number_parameters 463
_refine_ls_number_reflns 5170
_refine_ls_number_restraints 3
_refine_ls_restrained_S_all 1.042
_refine_ls_R_factor_all 0.0558
_refine_ls_R_factor_gt 0.0415
_refine_ls_shift/su_max 0.000
_refine_ls_shift/su_mean 0.000
_refine_ls_structure_factor_coef Fsqd
_refine_ls_weighting_details 'w=1/[\s^2^(Fo^2^)+(0.0373P)^2^+0.8135P] where P=(Fo^2^+2Fc^2^)/3'
_refine_ls_weighting_scheme calc
_refine_ls_wR_factor_gt 0.0900
_refine_ls_wR_factor_ref 0.0965
_reflns_Friedel_coverage 0.768
_reflns_Friedel_fraction_full 0.768
_reflns_Friedel_fraction_max 0.768
_reflns_number_gt 4346
_reflns_number_total 5170
_reflns_threshold_expression 'I > 2\s(I)'
_cod_data_source_file suppl_ncrs-2018-0328_suppl.cif
_cod_data_source_block 2
_cod_original_cell_volume 3324.3(16)
_cod_original_sg_symbol_H-M 'C c'
_cod_database_code 8105618
_shelx_shelxl_version_number 2014/7
_shelx_space_group_comment
;
The symmetry employed for this shelxl refinement is uniquely defined
by the following loop, which should always be used as a source of
symmetry information in preference to the above space-group names.
They are only intended as comments.
;
_shelx_estimated_absorpt_t_min 0.978
_shelx_estimated_absorpt_t_max 0.980

loop_
_space_group_symop_operation_xyz
'x, y, z'
'x, -y, z+1/2'
'x+1/2, y+1/2, z'
'x+1/2, -y+1/2, z+1/2'

loop_
_atom_site_label
_atom_site_type_symbol
_atom_site_fract_x
_atom_site_fract_y
_atom_site_fract_z
_atom_site_U_iso_or_equiv
_atom_site_adp_type
_atom_site_occupancy
_atom_site_site_symmetry_order
_atom_site_calc_flag
_atom_site_refinement_flags_posn
_atom_site_refinement_flags_adp
_atom_site_refinement_flags_occupancy
_atom_site_disorder_assembly
_atom_site_disorder_group
C1 C 0.8057(3) 0.4668(3) 0.6762(3) 0.0318(10) Uani 1 1 d . . . . .
H1 H 0.790836 0.452235 0.610329 0.038 Uiso 1 1 calc R U . . .
C2 C 0.8666(3) 0.5330(3) 0.7095(3) 0.0343(11) Uani 1 1 d . . . . .
H2 H 0.893235 0.563399 0.667717 0.041 Uiso 1 1 calc R U . . .
C3 C 0.8883(3) 0.5543(3) 0.8046(3) 0.0346(11) Uani 1 1 d . . . . .
H3 H 0.930973 0.599214 0.829542 0.042 Uiso 1 1 calc R U . . .
C4 C 0.8478(2) 0.5101(3) 0.8642(3) 0.0292(10) Uani 1 1 d . . . . .
H4 H 0.860850 0.524333 0.930077 0.035 Uiso 1 1 calc R U . . .
C5 C 0.7871(2) 0.4439(2) 0.8231(3) 0.0236(9) Uani 1 1 d . . . . .
C6 C 0.6732(2) 0.3389(2) 0.8510(3) 0.0252(10) Uani 1 1 d . . . . .
C7 C 0.6505(2) 0.3162(3) 0.9332(3) 0.0237(9) Uani 1 1 d . . . . .
C8 C 0.7092(2) 0.3650(3) 1.0064(3) 0.0317(10) Uani 1 1 d . . . . .
H8 H 0.708899 0.362602 1.071232 0.038 Uiso 1 1 calc R U . . .
C9 C 0.5804(2) 0.2566(2) 0.9349(3) 0.0249(9) Uani 1 1 d . . . . .
C10 C 0.5043(3) 0.1823(3) 1.0299(3) 0.0315(10) Uani 1 1 d . . . . .
H10A H 0.515273 0.120507 1.008479 0.038 Uiso 1 1 calc R U . . .
H10B H 0.448005 0.203955 0.989232 0.038 Uiso 1 1 calc R U . . .
C11 C 0.5037(3) 0.1802(3) 1.1325(3) 0.0363(11) Uani 1 1 d . . . . .
H11A H 0.559787 0.158989 1.171922 0.054 Uiso 1 1 calc R U . . .
H11B H 0.458475 0.138561 1.139932 0.054 Uiso 1 1 calc R U . . .
H11C H 0.492411 0.241671 1.152627 0.054 Uiso 1 1 calc R U . . .
C12 C 0.6346(3) 0.3732(3) 0.2606(3) 0.0380(10) Uani 1 1 d . . . . .
H12 H 0.619344 0.390001 0.195296 0.046 Uiso 1 1 calc R U . . .
C13 C 0.6973(3) 0.3094(3) 0.2913(3) 0.0397(11) Uani 1 1 d . . . . .
H13 H 0.723949 0.281237 0.248223 0.048 Uiso 1 1 calc R U . . .
C14 C 0.7212(2) 0.2866(3) 0.3866(3) 0.0382(10) Uani 1 1 d . . . . .
H14 H 0.765415 0.242858 0.410069 0.046 Uiso 1 1 calc R U . . .
C15 C 0.6809(2) 0.3274(2) 0.4477(3) 0.0326(10) Uani 1 1 d . . . . .
H15 H 0.696372 0.313241 0.513626 0.039 Uiso 1 1 calc R U . . .
C16 C 0.6161(2) 0.3906(2) 0.4079(3) 0.0273(9) Uani 1 1 d . . . . .
C17 C 0.5053(2) 0.4960(2) 0.4408(3) 0.0265(10) Uani 1 1 d . . . . .
C18 C 0.4810(2) 0.5146(3) 0.5228(3) 0.0283(10) Uani 1 1 d . . . . .
C19 C 0.5325(2) 0.4569(3) 0.5923(3) 0.0326(10) Uani 1 1 d . . . . .
H19 H 0.529445 0.454739 0.656205 0.039 Uiso 1 1 calc R U . . .
C20 C 0.4148(3) 0.5793(3) 0.5261(3) 0.0288(10) Uani 1 1 d . . . . .
C21 C 0.3330(2) 0.6464(3) 0.6203(3) 0.0354(10) Uani 1 1 d . . . . .
H21A H 0.276467 0.623820 0.581437 0.043 Uiso 1 1 calc R U . . .
H21B H 0.343123 0.707664 0.596988 0.043 Uiso 1 1 calc R U . . .
C22 C 0.3345(3) 0.6510(3) 0.7238(3) 0.0434(12) Uani 1 1 d . . . . .
H22A H 0.323681 0.590106 0.745800 0.065 Uiso 1 1 calc R U . . .
H22B H 0.289674 0.693134 0.731320 0.065 Uiso 1 1 calc R U . . .
H22C H 0.390992 0.672721 0.761595 0.065 Uiso 1 1 calc R U . . .
C23 C 0.1985(3) 0.5347(3) 0.3167(3) 0.0281(10) Uani 1 1 d . . . . .
H23 H 0.214359 0.549011 0.382642 0.034 Uiso 1 1 calc R U . . .
C24 C 0.1361(3) 0.4691(3) 0.2836(3) 0.0290(10) Uani 1 1 d . . . . .
H24 H 0.110477 0.438070 0.325960 0.035 Uiso 1 1 calc R U . . .
C25 C 0.1118(3) 0.4494(3) 0.1870(3) 0.0309(10) Uani 1 1 d . . . . .
H25 H 0.068205 0.405517 0.161883 0.037 Uiso 1 1 calc R U . . .
C26 C 0.1515(2) 0.4942(3) 0.1279(3) 0.0278(10) Uani 1 1 d . . . . .
H26 H 0.136252 0.482053 0.061484 0.033 Uiso 1 1 calc R U . . .
C27 C 0.2150(2) 0.5579(2) 0.1690(3) 0.0232(9) Uani 1 1 d . . . . .
C28 C 0.2949(2) 0.6346(3) -0.0139(3) 0.0294(10) Uani 1 1 d . . . . .
H28 H 0.296403 0.636464 -0.078351 0.035 Uiso 1 1 calc R U . . .
C29 C 0.3526(2) 0.6836(3) 0.0598(3) 0.0250(9) Uani 1 1 d . . . . .
C30 C 0.3287(2) 0.6624(2) 0.1412(3) 0.0209(9) Uani 1 1 d . . . . .
C31 C 0.4218(2) 0.7457(2) 0.0580(3) 0.0237(9) Uani 1 1 d . . . . .
C32 C 0.4984(3) 0.8222(3) -0.0338(3) 0.0293(10) Uani 1 1 d . . . . .
H32A H 0.554792 0.801277 0.007195 0.035 Uiso 1 1 calc R U . . .
H32B H 0.486074 0.883221 -0.011567 0.035 Uiso 1 1 calc R U . . .
C33 C 0.5010(3) 0.8274(3) -0.1351(3) 0.0331(11) Uani 1 1 d . . . . .
H33A H 0.513633 0.766838 -0.156332 0.050 Uiso 1 1 calc R U . . .
H33B H 0.545982 0.870362 -0.140298 0.050 Uiso 1 1 calc R U . . .
H33C H 0.445028 0.848358 -0.175077 0.050 Uiso 1 1 calc R U . . .
N1 N 0.7657(2) 0.4213(2) 0.7318(2) 0.0284(8) Uani 1 1 d . . . . .
N2 N 0.74237(19) 0.3972(2) 0.8789(2) 0.0260(8) Uani 1 1 d . . . . .
N3 N 0.7637(2) 0.4138(2) 0.9761(2) 0.0316(9) Uani 1 1 d . . . . .
N4 N 0.6384(2) 0.3108(2) 0.7613(2) 0.0303(8) Uani 1 1 d . . . . .
H4A H 0.661391 0.338209 0.714311 0.036 Uiso 1 1 d R U . . .
H4B H 0.587991 0.276509 0.746211 0.036 Uiso 1 1 d R U . . .
N5 N 0.5932(2) 0.4137(2) 0.3173(3) 0.0340(8) Uani 1 1 d . . . . .
N6 N 0.56904(19) 0.4313(2) 0.4645(2) 0.0273(8) Uani 1 1 d . . . . .
N7 N 0.5854(2) 0.4063(2) 0.5601(2) 0.0328(8) Uani 1 1 d . . . . .
N8 N 0.4761(2) 0.5316(2) 0.3533(3) 0.0408(10) Uani 1 1 d . . . . .
H8A H 0.499328 0.501922 0.300396 0.049 Uiso 1 1 d R U . . .
H8B H 0.438947 0.577819 0.344591 0.049 Uiso 1 1 d DR U . . .
N9 N 0.2377(2) 0.5791(2) 0.2607(2) 0.0252(8) Uani 1 1 d . . . . .
N10 N 0.26017(19) 0.6038(2) 0.1128(2) 0.0225(8) Uani 1 1 d . . . . .
N11 N 0.2391(2) 0.5862(2) 0.0154(2) 0.0316(9) Uani 1 1 d . . . . .
N12 N 0.36327(19) 0.6906(2) 0.2317(2) 0.0260(8) Uani 1 1 d . . . . .
H12A H 0.411092 0.730346 0.243990 0.031 Uiso 1 1 d R U . . .
H12B H 0.340756 0.667665 0.272427 0.031 Uiso 1 1 d DR U . . .
O1 O 0.53319(16) 0.21976(17) 0.86462(19) 0.0292(7) Uani 1 1 d . . . . .
O2 O 0.57231(16) 0.24424(17) 1.0237(2) 0.0289(7) Uani 1 1 d . . . . .
O3 O 0.37589(16) 0.62655(17) 0.45946(19) 0.0353(7) Uani 1 1 d . . . . .
O4 O 0.40109(17) 0.58416(18) 0.6137(2) 0.0351(7) Uani 1 1 d . . . . .
O5 O 0.46717(16) 0.78304(17) 0.12934(19) 0.0282(6) Uani 1 1 d . . . . .
O6 O 0.43160(16) 0.75870(18) -0.0287(2) 0.0293(7) Uani 1 1 d . . . . .

loop_
_atom_site_aniso_label
_atom_site_aniso_U_11
_atom_site_aniso_U_22
_atom_site_aniso_U_33
_atom_site_aniso_U_23
_atom_site_aniso_U_13
_atom_site_aniso_U_12
C1 0.030(2) 0.039(2) 0.026(3) 0.0034(19) 0.007(2) -0.0021(19)
C2 0.031(2) 0.035(2) 0.037(3) 0.010(2) 0.010(2) -0.0042(19)
C3 0.030(2) 0.028(2) 0.044(3) 0.0033(19) 0.007(2) -0.0077(17)
C4 0.029(2) 0.028(2) 0.029(3) -0.0028(17) 0.0046(19) -0.0044(17)
C5 0.0214(19) 0.023(2) 0.025(2) 0.0039(16) 0.0050(18) 0.0012(15)
C6 0.026(2) 0.0189(19) 0.028(3) 0.0009(17) 0.003(2) -0.0005(16)
C7 0.025(2) 0.027(2) 0.019(2) 0.0007(16) 0.0057(18) 0.0014(16)
C8 0.034(2) 0.037(2) 0.024(3) -0.0026(17) 0.006(2) -0.0085(19)
C9 0.027(2) 0.023(2) 0.024(3) 0.0012(17) 0.0059(18) 0.0015(17)
C10 0.031(2) 0.036(2) 0.028(3) 0.0003(18) 0.0090(19) -0.0067(18)
C11 0.036(2) 0.044(3) 0.033(3) 0.0026(19) 0.016(2) -0.004(2)
C12 0.044(2) 0.037(2) 0.035(3) 0.0051(19) 0.014(2) 0.007(2)
C13 0.040(2) 0.037(2) 0.046(3) -0.002(2) 0.019(2) 0.0082(18)
C14 0.031(2) 0.032(2) 0.049(3) 0.0003(19) 0.007(2) 0.0063(17)
C15 0.029(2) 0.031(2) 0.033(2) 0.0005(17) 0.0002(18) 0.0031(16)
C16 0.0236(19) 0.0241(19) 0.033(2) -0.0030(16) 0.0049(17) -0.0020(15)
C17 0.023(2) 0.022(2) 0.031(2) -0.0008(17) 0.0022(18) -0.0011(15)
C18 0.0232(19) 0.027(2) 0.031(3) -0.0042(17) 0.0013(17) -0.0012(16)
C19 0.037(2) 0.033(2) 0.025(2) -0.0012(17) 0.0045(19) 0.0001(18)
C20 0.0257(19) 0.0232(19) 0.032(3) -0.0030(17) -0.0015(19) -0.0034(15)
C21 0.029(2) 0.035(2) 0.044(3) -0.0061(19) 0.0123(19) 0.0040(17)
C22 0.045(3) 0.041(3) 0.047(3) -0.007(2) 0.017(2) -0.002(2)
C23 0.032(2) 0.028(2) 0.024(3) 0.0060(18) 0.0076(19) 0.0026(19)
C24 0.030(2) 0.030(2) 0.030(3) 0.0073(18) 0.012(2) 0.0004(18)
C25 0.026(2) 0.029(2) 0.037(3) -0.0004(18) 0.008(2) -0.0034(17)
C26 0.027(2) 0.028(2) 0.026(3) -0.0023(17) 0.0047(19) -0.0018(17)
C27 0.024(2) 0.0198(19) 0.025(3) 0.0029(16) 0.0060(18) 0.0032(16)
C28 0.032(2) 0.036(2) 0.021(2) 0.0002(17) 0.0090(19) -0.0050(19)
C29 0.024(2) 0.025(2) 0.026(3) -0.0016(17) 0.0052(18) -0.0034(16)
C30 0.0186(19) 0.022(2) 0.023(2) -0.0016(16) 0.0075(18) 0.0032(15)
C31 0.026(2) 0.026(2) 0.021(3) 0.0035(17) 0.0094(18) 0.0057(16)
C32 0.030(2) 0.033(2) 0.027(3) 0.0006(17) 0.0122(19) -0.0052(18)
C33 0.034(2) 0.038(3) 0.029(3) 0.0058(18) 0.011(2) -0.0019(19)
N1 0.0273(18) 0.0333(19) 0.022(2) 0.0025(15) 0.0034(15) -0.0052(14)
N2 0.0262(18) 0.0299(19) 0.021(2) -0.0004(14) 0.0052(15) -0.0047(15)
N3 0.036(2) 0.039(2) 0.020(2) -0.0039(15) 0.0067(16) -0.0102(17)
N4 0.0314(18) 0.0353(19) 0.023(2) -0.0023(15) 0.0051(16) -0.0119(15)
N5 0.0358(19) 0.0321(18) 0.033(2) 0.0014(15) 0.0085(16) 0.0082(14)
N6 0.0286(18) 0.0284(18) 0.0216(19) 0.0035(13) 0.0015(15) 0.0045(14)
N7 0.0357(18) 0.0326(18) 0.026(2) 0.0019(14) 0.0018(15) 0.0055(15)
N8 0.047(2) 0.043(2) 0.031(2) 0.0086(16) 0.0081(18) 0.0248(16)
N9 0.0273(17) 0.0267(17) 0.023(2) -0.0005(14) 0.0089(15) -0.0006(14)
N10 0.0246(17) 0.0249(18) 0.0170(19) -0.0011(14) 0.0040(14) -0.0037(15)
N11 0.037(2) 0.0363(19) 0.020(2) -0.0025(15) 0.0055(16) -0.0085(16)
N12 0.0259(17) 0.0302(18) 0.022(2) -0.0026(14) 0.0073(15) -0.0060(14)
O1 0.0306(15) 0.0337(15) 0.0232(17) 0.0000(12) 0.0070(13) -0.0066(12)
O2 0.0305(15) 0.0357(16) 0.0216(18) 0.0002(12) 0.0092(13) -0.0101(12)
O3 0.0342(15) 0.0368(15) 0.0327(17) 0.0006(12) 0.0056(13) 0.0084(12)
O4 0.0352(15) 0.0358(15) 0.0338(19) -0.0044(13) 0.0088(14) 0.0045(12)
O5 0.0284(14) 0.0318(14) 0.0231(17) -0.0055(12) 0.0050(12) -0.0066(12)
O6 0.0300(15) 0.0349(16) 0.0236(18) -0.0017(12) 0.0083(13) -0.0089(12)

loop_
_atom_type_symbol
_atom_type_description
_atom_type_scat_dispersion_real
_atom_type_scat_dispersion_imag
_atom_type_scat_source
C C 0.0033 0.0016 'International Tables Vol C Tables 4.2.6.8 and 6.1.1.4'
H H 0.0000 0.0000 'International Tables Vol C Tables 4.2.6.8 and 6.1.1.4'
N N 0.0061 0.0033 'International Tables Vol C Tables 4.2.6.8 and 6.1.1.4'
O O 0.0106 0.0060 'International Tables Vol C Tables 4.2.6.8 and 6.1.1.4'

loop_
_geom_angle_atom_site_label_1
_geom_angle_atom_site_label_2
_geom_angle_atom_site_label_3
_geom_angle
_geom_angle_site_symmetry_1
_geom_angle_site_symmetry_3
N1 C1 C2 123.5(4) . .
N1 C1 H1 118.3 . .
C2 C1 H1 118.3 . .
C1 C2 C3 118.5(4) . .
C1 C2 H2 120.7 . .
C3 C2 H2 120.7 . .
C2 C3 C4 119.9(4) . .
C2 C3 H3 120.1 . .
C4 C3 H3 120.1 . .
C3 C4 C5 116.9(4) . .
C3 C4 H4 121.6 . .
C5 C4 H4 121.6 . .
N1 C5 C4 124.4(4) . .
N1 C5 N2 115.5(3) . .
C4 C5 N2 120.1(4) . .
N4 C6 N2 124.5(4) . .
N4 C6 C7 129.3(4) . .
N2 C6 C7 106.2(3) . .
C6 C7 C8 104.6(4) . .
C6 C7 C9 123.9(4) . .
C8 C7 C9 131.5(4) . .
N3 C8 C7 113.3(4) . .
N3 C8 H8 123.4 . .
C7 C8 H8 123.4 . .
O1 C9 O2 123.0(4) . .
O1 C9 C7 124.4(4) . .
O2 C9 C7 112.6(3) . .
O2 C10 C11 106.8(3) . .
O2 C10 H10A 110.4 . .
C11 C10 H10A 110.4 . .
O2 C10 H10B 110.4 . .
C11 C10 H10B 110.4 . .
H10A C10 H10B 108.6 . .
C10 C11 H11A 109.5 . .
C10 C11 H11B 109.5 . .
H11A C11 H11B 109.5 . .
C10 C11 H11C 109.5 . .
H11A C11 H11C 109.5 . .
H11B C11 H11C 109.5 . .
N5 C12 C13 123.6(4) . .
N5 C12 H12 118.2 . .
C13 C12 H12 118.2 . .
C12 C13 C14 118.4(4) . .
C12 C13 H13 120.8 . .
C14 C13 H13 120.8 . .
C15 C14 C13 119.9(4) . .
C15 C14 H14 120.1 . .
C13 C14 H14 120.1 . .
C14 C15 C16 116.8(4) . .
C14 C15 H15 121.6 . .
C16 C15 H15 121.6 . .
N5 C16 C15 123.9(4) . .
N5 C16 N6 115.9(3) . .
C15 C16 N6 120.1(4) . .
N8 C17 N6 123.4(4) . .
N8 C17 C18 129.8(4) . .
N6 C17 C18 106.8(4) . .
C17 C18 C19 104.8(4) . .
C17 C18 C20 123.2(4) . .
C19 C18 C20 132.0(4) . .
N7 C19 C18 113.2(4) . .
N7 C19 H19 123.4 . .
C18 C19 H19 123.4 . .
O3 C20 O4 122.7(4) . .
O3 C20 C18 124.8(4) . .
O4 C20 C18 112.4(4) . .
O4 C21 C22 107.1(3) . .
O4 C21 H21A 110.3 . .
C22 C21 H21A 110.3 . .
O4 C21 H21B 110.3 . .
C22 C21 H21B 110.3 . .
H21A C21 H21B 108.6 . .
C21 C22 H22A 109.5 . .
C21 C22 H22B 109.5 . .
H22A C22 H22B 109.5 . .
C21 C22 H22C 109.5 . .
H22A C22 H22C 109.5 . .
H22B C22 H22C 109.5 . .
N9 C23 C24 123.3(4) . .
N9 C23 H23 118.3 . .
C24 C23 H23 118.3 . .
C23 C24 C25 118.3(4) . .
C23 C24 H24 120.8 . .
C25 C24 H24 120.8 . .
C26 C25 C24 119.4(4) . .
C26 C25 H25 120.3 . .
C24 C25 H25 120.3 . .
C25 C26 C27 117.6(4) . .
C25 C26 H26 121.2 . .
C27 C26 H26 121.2 . .
N9 C27 C26 123.9(4) . .
N9 C27 N10 115.8(3) . .
C26 C27 N10 120.3(4) . .
N11 C28 C29 113.2(4) . .
N11 C28 H28 123.4 . .
C29 C28 H28 123.4 . .
C30 C29 C28 105.1(4) . .
C30 C29 C31 123.9(4) . .
C28 C29 C31 131.0(4) . .
N12 C30 N10 124.7(4) . .
N12 C30 C29 129.5(4) . .
N10 C30 C29 105.9(3) . .
O5 C31 O6 123.0(4) . .
O5 C31 C29 123.2(4) . .
O6 C31 C29 113.8(3) . .
O6 C32 C33 108.1(3) . .
O6 C32 H32A 110.1 . .
C33 C32 H32A 110.1 . .
O6 C32 H32B 110.1 . .
C33 C32 H32B 110.1 . .
H32A C32 H32B 108.4 . .
C32 C33 H33A 109.5 . .
C32 C33 H33B 109.5 . .
H33A C33 H33B 109.5 . .
C32 C33 H33C 109.5 . .
H33A C33 H33C 109.5 . .
H33B C33 H33C 109.5 . .
C5 N1 C1 116.8(3) . .
C6 N2 N3 111.3(3) . .
C6 N2 C5 129.4(3) . .
N3 N2 C5 119.1(3) . .
C8 N3 N2 104.6(3) . .
C6 N4 H4A 115.7 . .
C6 N4 H4B 120.0 . .
H4A N4 H4B 123.1 . .
C16 N5 C12 117.3(3) . .
C17 N6 N7 110.8(3) . .
C17 N6 C16 129.5(3) . .
N7 N6 C16 119.7(3) . .
C19 N7 N6 104.4(3) . .
C17 N8 H8A 116.2 . .
C17 N8 H8B 118.5 . .
H8A N8 H8B 125.3 . .
C27 N9 C23 117.4(3) . .
C30 N10 N11 111.9(3) . .
C30 N10 C27 128.7(3) . .
N11 N10 C27 119.2(3) . .
C28 N11 N10 103.9(3) . .
C30 N12 H12A 118.1 . .
C30 N12 H12B 115.2 . .
H12A N12 H12B 126.7 . .
C9 O2 C10 114.9(3) . .
C20 O4 C21 114.8(3) . .
C31 O6 C32 115.4(3) . .

loop_
_geom_bond_atom_site_label_1
_geom_bond_atom_site_label_2
_geom_bond_distance
_geom_bond_site_symmetry_2
C1 N1 1.345(5) .
C1 C2 1.372(5) .
C1 H1 0.9500 .
C2 C3 1.373(6) .
C2 H2 0.9500 .
C3 C4 1.386(6) .
C3 H3 0.9500 .
C4 C5 1.392(5) .
C4 H4 0.9500 .
C5 N1 1.325(5) .
C5 N2 1.407(5) .
C6 N4 1.341(5) .
C6 N2 1.375(5) .
C6 C7 1.390(6) .
C7 C8 1.412(5) .
C7 C9 1.435(5) .
C8 N3 1.303(5) .
C8 H8 0.9500 .
C9 O1 1.223(4) .
C9 O2 1.352(5) .
C10 O2 1.447(5) .
C10 C11 1.504(6) .
C10 H10A 0.9900 .
C10 H10B 0.9900 .
C11 H11A 0.9800 .
C11 H11B 0.9800 .
C11 H11C 0.9800 .
C12 N5 1.339(5) .
C12 C13 1.360(5) .
C12 H12 0.9500 .
C13 C14 1.380(6) .
C13 H13 0.9500 .
C14 C15 1.379(6) .
C14 H14 0.9500 .
C15 C16 1.398(5) .
C15 H15 0.9500 .
C16 N5 1.318(5) .
C16 N6 1.402(5) .
C17 N8 1.341(5) .
C17 N6 1.371(5) .
C17 C18 1.387(6) .
C18 C19 1.404(6) .
C18 C20 1.440(6) .
C19 N7 1.313(5) .
C19 H19 0.9500 .
C20 O3 1.219(5) .
C20 O4 1.361(5) .
C21 O4 1.452(4) .
C21 C22 1.508(6) .
C21 H21A 0.9900 .
C21 H21B 0.9900 .
C22 H22A 0.9800 .
C22 H22B 0.9800 .
C22 H22C 0.9800 .
C23 N9 1.334(5) .
C23 C24 1.380(5) .
C23 H23 0.9500 .
C24 C25 1.388(6) .
C24 H24 0.9500 .
C25 C26 1.376(6) .
C25 H25 0.9500 .
C26 C27 1.394(5) .
C26 H26 0.9500 .
C27 N9 1.326(5) .
C27 N10 1.410(5) .
C28 N11 1.307(5) .
C28 C29 1.411(5) .
C28 H28 0.9500 .
C29 C30 1.384(6) .
C29 C31 1.446(6) .
C30 N12 1.350(5) .
C30 N10 1.372(4) .
C31 O5 1.226(4) .
C31 O6 1.334(5) .
C32 O6 1.443(5) .
C32 C33 1.494(6) .
C32 H32A 0.9900 .
C32 H32B 0.9900 .
C33 H33A 0.9800 .
C33 H33B 0.9800 .
C33 H33C 0.9800 .
N2 N3 1.389(4) .
N4 H4A 0.9544 .
N4 H4B 0.9300 .
N6 N7 1.397(4) .
N8 H8A 1.0430 .
N8 H8B 0.8905 .
N10 N11 1.393(4) .
N12 H12A 0.9437 .
N12 H12B 0.8487 .

loop_
_geom_hbond_atom_site_label_D
_geom_hbond_atom_site_label_H
_geom_hbond_atom_site_label_A
_geom_hbond_distance_DH
_geom_hbond_distance_HA
_geom_hbond_distance_DA
_geom_hbond_angle_DHA
_geom_hbond_site_symmetry_A
_geom_hbond_publ_flag
N4 H4A N1 0.9600 2.0400 2.743(5) 129.00 . yes
N4 H4A N7 0.9600 2.4600 3.155(4) 129.00 . yes
N4 H4B O1 0.9300 2.3100 2.893(4) 121.00 . yes
N4 H4B O5 0.9300 2.3800 3.210(4) 149.00 2_565 yes
N8 H8A N5 1.0400 1.9600 2.718(5) 127.00 . yes
N8 H8B O3 0.8900 2.3000 2.890(5) 123.00 . yes
N8 H8B N12 0.8900 2.4200 3.181(5) 144.00 . yes
N12 H12A O5 0.9400 2.2500 2.877(4) 123.00 . yes
N12 H12A O1 0.9400 2.3700 3.175(4) 143.00 2_564 yes
N12 H12B N9 0.8500 2.0800 2.727(5) 133.00 . yes
C3 H3 O1 0.9500 2.3700 3.315(5) 170.00 3_555 yes
C14 H14 O3 0.9500 2.4300 3.377(5) 176.00 3_545 yes
C25 H25 O5 0.9500 2.3800 3.319(5) 169.00 3_445 yes
